data_7023163
loop_
_publ_author_name
'Du, Shizhen'
'Feng, Jun'
'Lu, Xiaoming'
'Wang, Guo'

_publ_section_title
;
 The syntheses and characterizations of vanadium complexes with
 1,2-dihydroxyanthraquinone and the structure-effect relationship in their
 in vitro anticancer activities.
;
_journal_issue 26
_journal_name_full 'Dalton transactions (Cambridge, England : 2003)'
_journal_page_first 9699
_journal_page_last 9705
_journal_paper_doi 10.1039/c3dt50865j
_journal_volume 42
_journal_year 2013
_chemical_formula_sum 'C38 H35 N4 Na O11 V'
_chemical_formula_weight 797.63
_chemical_name_systematic
;
?
;
_space_group_IT_number 14
_symmetry_cell_setting monoclinic
_symmetry_space_group_name_Hall '-P 2ybc'
_symmetry_space_group_name_H-M 'P 1 21/c 1'
_atom_sites_solution_hydrogens geom
_atom_sites_solution_primary direct
_atom_sites_solution_secondary difmap
_audit_creation_method SHELXL-97
_cell_angle_alpha 90.00
_cell_angle_beta 106.212(2)
_cell_angle_gamma 90.00
_cell_formula_units_Z 4
_cell_length_a 10.0680(11)
_cell_length_b 12.8419(14)
_cell_length_c 29.029(3)
_cell_measurement_reflns_used 2851
_cell_measurement_temperature 298(2)
_cell_measurement_theta_max 20.73
_cell_measurement_theta_min 2.558
_cell_volume 3604.0(7)
_computing_cell_refinement 'Bruker SMART'
_computing_data_collection 'Bruker SMART'
_computing_data_reduction 'Bruker SAINT'
_computing_molecular_graphics 'Bruker SHELXTL'
_computing_publication_material 'Bruker SHELXTL'
_computing_structure_refinement 'SHELXL-97 (Sheldrick, 1997)'
_computing_structure_solution 'SHELXS-97 (Sheldrick, 1990)'
_diffrn_ambient_temperature 298(2)
_diffrn_measured_fraction_theta_full 0.991
_diffrn_measured_fraction_theta_max 0.991
_diffrn_measurement_device_type 'CCD area detector'
_diffrn_measurement_method 'phi and omega scans'
_diffrn_radiation_monochromator graphite
_diffrn_radiation_source 'fine-focus sealed tube'
_diffrn_radiation_type MoK\a
_diffrn_radiation_wavelength 0.71073
_diffrn_reflns_av_R_equivalents 0.0977
_diffrn_reflns_av_sigmaI/netI 0.1488
_diffrn_reflns_limit_h_max 11
_diffrn_reflns_limit_h_min -11
_diffrn_reflns_limit_k_max 15
_diffrn_reflns_limit_k_min -13
_diffrn_reflns_limit_l_max 25
_diffrn_reflns_limit_l_min -34
_diffrn_reflns_number 17446
_diffrn_reflns_theta_full 25.02
_diffrn_reflns_theta_max 25.02
_diffrn_reflns_theta_min 2.57
_exptl_absorpt_coefficient_mu 0.356
_exptl_absorpt_correction_T_max 0.9068
_exptl_absorpt_correction_T_min 0.8618
_exptl_absorpt_correction_type multi-scan
_exptl_absorpt_process_details sadabs
_exptl_crystal_density_diffrn 1.470
_exptl_crystal_density_meas 0
_exptl_crystal_density_method 'not measured'
_exptl_crystal_F_000 1652
_exptl_crystal_size_max 0.43
_exptl_crystal_size_mid 0.32
_exptl_crystal_size_min 0.28
_refine_diff_density_max 0.898
_refine_diff_density_min -0.540
_refine_diff_density_rms 0.097
_refine_ls_extinction_method none
_refine_ls_goodness_of_fit_ref 1.031
_refine_ls_hydrogen_treatment mixed
_refine_ls_matrix_type full
_refine_ls_number_parameters 500
_refine_ls_number_reflns 6312
_refine_ls_number_restraints 0
_refine_ls_restrained_S_all 1.031
_refine_ls_R_factor_all 0.2031
_refine_ls_R_factor_gt 0.0987
_refine_ls_shift/su_max 0.001
_refine_ls_shift/su_mean 0.000
_refine_ls_structure_factor_coef Fsqd
_refine_ls_weighting_details 'calc w=1/[\s^2^(Fo^2^)+(0.1440P)^2^+13.3039P] where P=(Fo^2^+2Fc^2^)/3'
_refine_ls_weighting_scheme calc
_refine_ls_wR_factor_gt 0.2414
_refine_ls_wR_factor_ref 0.3409
_reflns_number_gt 2799
_reflns_number_total 6312
_reflns_threshold_expression >2sigma(I)
_cod_data_source_file c3dt50865j.txt
_cod_data_source_block 111111b
_cod_depositor_comments
;
The following automatic conversions were performed:

'_symmetry_cell_setting' value 'Monoclinic' changed to 'monoclinic'
according to /home/saulius/struct/CIF-dictionaries/cif_core.dic
dictionary named 'cif_core.dic' version 2.4.2 from 2011-04-26.

Automatic conversion script
Id: cif_fix_values 1891 2012-01-12 08:04:46Z andrius 
;
_cod_original_cell_volume 3604.0(6)
_cod_original_sg_symbol_H-M P2(1)/c
_cod_database_code 7023163

loop_
_symmetry_equiv_pos_as_xyz
'x, y, z'
'-x, y+1/2, -z+1/2'
'-x, -y, -z'
'x, -y-1/2, z-1/2'

loop_
_atom_site_label
_atom_site_type_symbol
_atom_site_fract_x
_atom_site_fract_y
_atom_site_fract_z
_atom_site_U_iso_or_equiv
_atom_site_adp_type
_atom_site_occupancy
_atom_site_symmetry_multiplicity
_atom_site_calc_flag
_atom_site_refinement_flags
V1 V 0.81273(16) 0.59756(12) 0.66961(5) 0.0473(5) Uani 1 1 d .
Na1 Na 0.4569(4) 0.6477(3) 0.62984(12) 0.0546(9) Uani 1 1 d .
N1 N 0.0159(19) 0.7613(15) 0.5680(8) 0.148(5) Uani 1 1 d .
N2 N 0.0998(11) 0.3845(8) 0.6640(5) 0.095(3) Uani 1 1 d .
H2 H 0.0113 0.3774 0.6463 0.115 Uiso 1 1 d R
N3 N 0.2161(13) 0.2660(9) 0.7262(4) 0.093(3) Uani 1 1 d .
H3 H 0.1753 0.2086 0.7336 0.112 Uiso 1 1 d R
N4 N 0.301(9) 0.034(8) 0.569(3) 0.36(4) Uani 1 1 d .
O1 O 0.6743(6) 0.6348(4) 0.61014(19) 0.0448(14) Uani 1 1 d .
O2 O 0.8967(6) 0.5329(5) 0.62426(19) 0.0515(15) Uani 1 1 d .
O3 O 0.4402(7) 0.7056(5) 0.5474(2) 0.0608(17) Uani 1 1 d .
O4 O 0.5881(7) 0.5206(5) 0.4044(2) 0.0597(17) Uani 1 1 d .
O5 O 0.6538(6) 0.5876(5) 0.6951(2) 0.0497(15) Uani 1 1 d .
O6 O 0.8694(6) 0.4763(5) 0.7108(2) 0.0506(15) Uani 1 1 d .
O7 O 0.3950(7) 0.6071(5) 0.7053(3) 0.0679(19) Uani 1 1 d .
O8 O 0.5124(8) 0.3170(5) 0.8425(3) 0.071(2) Uani 1 1 d .
O9 O 0.9014(7) 0.6966(5) 0.6938(2) 0.0607(17) Uani 1 1 d .
O10 O 0.2017(14) 0.6590(11) 0.6032(5) 0.150(5) Uani 1 1 d .
O11 O 0.121(5) 0.064(4) 0.5952(18) 0.35(2) Uani 1 1 d .
C1 C 0.7005(8) 0.5989(6) 0.5710(3) 0.0393(18) Uani 1 1 d .
C2 C 0.8239(9) 0.5411(7) 0.5785(3) 0.045(2) Uani 1 1 d .
C3 C 0.8622(9) 0.4996(7) 0.5405(3) 0.049(2) Uani 1 1 d .
H3A H 0.9461 0.4648 0.5455 0.059 Uiso 1 1 calc R
C4 C 0.7739(9) 0.5103(7) 0.4948(3) 0.051(2) Uani 1 1 d .
H4 H 0.7974 0.4794 0.4691 0.061 Uiso 1 1 calc R
C5 C 0.6531(9) 0.5650(7) 0.4862(3) 0.045(2) Uani 1 1 d .
C6 C 0.6137(9) 0.6127(6) 0.5245(3) 0.0412(19) Uani 1 1 d .
C7 C 0.4853(9) 0.6701(7) 0.5152(3) 0.047(2) Uani 1 1 d .
C8 C 0.4069(10) 0.6886(7) 0.4639(3) 0.052(2) Uani 1 1 d .
C9 C 0.4442(10) 0.6401(7) 0.4276(3) 0.052(2) Uani 1 1 d .
C10 C 0.5630(9) 0.5696(7) 0.4366(3) 0.049(2) Uani 1 1 d .
C11 C 0.2937(10) 0.7535(8) 0.4537(4) 0.065(3) Uani 1 1 d .
H11 H 0.2676 0.7851 0.4787 0.078 Uiso 1 1 calc R
C12 C 0.2177(12) 0.7725(9) 0.4065(4) 0.077(3) Uani 1 1 d .
H12 H 0.1433 0.8184 0.3995 0.092 Uiso 1 1 calc R
C13 C 0.2557(12) 0.7217(9) 0.3708(4) 0.074(3) Uani 1 1 d .
H13 H 0.2032 0.7310 0.3392 0.088 Uiso 1 1 calc R
C14 C 0.3671(11) 0.6583(8) 0.3801(4) 0.064(3) Uani 1 1 d .
H14 H 0.3926 0.6269 0.3550 0.077 Uiso 1 1 calc R
C15 C 0.6608(9) 0.5133(6) 0.7276(3) 0.043(2) Uani 1 1 d .
C16 C 0.7860(9) 0.4529(6) 0.7369(3) 0.044(2) Uani 1 1 d .
C17 C 0.8086(10) 0.3734(7) 0.7706(3) 0.051(2) Uani 1 1 d .
H17 H 0.8890 0.3337 0.7773 0.061 Uiso 1 1 calc R
C18 C 0.7104(10) 0.3551(7) 0.7937(3) 0.055(2) Uani 1 1 d .
H18 H 0.7256 0.3013 0.8161 0.066 Uiso 1 1 calc R
C19 C 0.5900(9) 0.4115(7) 0.7861(3) 0.050(2) Uani 1 1 d .
C20 C 0.5625(9) 0.4913(6) 0.7509(3) 0.044(2) Uani 1 1 d .
C21 C 0.4306(9) 0.5465(7) 0.7395(3) 0.052(2) Uani 1 1 d .
C22 C 0.3382(10) 0.5274(7) 0.7695(3) 0.054(2) Uani 1 1 d .
C23 C 0.3670(10) 0.4518(7) 0.8055(3) 0.053(2) Uani 1 1 d .
C24 C 0.4931(10) 0.3870(7) 0.8131(3) 0.054(2) Uani 1 1 d .
C25 C 0.2161(10) 0.5850(8) 0.7624(4) 0.058(2) Uani 1 1 d .
H25 H 0.1959 0.6375 0.7394 0.070 Uiso 1 1 calc R
C26 C 0.1276(11) 0.5650(9) 0.7886(4) 0.066(3) Uani 1 1 d .
H26 H 0.0456 0.6027 0.7825 0.079 Uiso 1 1 calc R
C27 C 0.1543(11) 0.4921(9) 0.8234(4) 0.067(3) Uani 1 1 d .
H27 H 0.0922 0.4807 0.8414 0.081 Uiso 1 1 calc R
C28 C 0.2745(11) 0.4348(8) 0.8321(4) 0.061(3) Uani 1 1 d .
H28 H 0.2935 0.3844 0.8560 0.074 Uiso 1 1 calc R
C29 C 0.100(2) 0.7068(18) 0.6030(9) 0.141(7) Uani 1 1 d .
H29 H 0.0753 0.7054 0.6316 0.169 Uiso 1 1 calc R
C30 C 0.028(2) 0.7531(19) 0.5210(9) 0.179(9) Uani 1 1 d .
H30A H 0.1190 0.7287 0.5221 0.269 Uiso 1 1 calc R
H30B H 0.0131 0.8201 0.5058 0.269 Uiso 1 1 calc R
H30C H -0.0396 0.7048 0.5031 0.269 Uiso 1 1 calc R
C31 C -0.086(2) 0.8153(17) 0.5820(8) 0.170(8) Uani 1 1 d .
H31A H -0.1096 0.7778 0.6073 0.255 Uiso 1 1 calc R
H31B H -0.1668 0.8221 0.5552 0.255 Uiso 1 1 calc R
H31C H -0.0524 0.8832 0.5933 0.255 Uiso 1 1 calc R
C32 C 0.1816(15) 0.3542(12) 0.6331(5) 0.101(4) Uani 1 1 d .
H32A H 0.1990 0.4140 0.6152 0.121 Uiso 1 1 calc R
H32B H 0.1329 0.3021 0.6104 0.121 Uiso 1 1 calc R
C33 C 0.3161(15) 0.3106(13) 0.6635(6) 0.108(5) Uani 1 1 d .
H33A H 0.3651 0.2807 0.6423 0.130 Uiso 1 1 calc R
H33B H 0.3715 0.3680 0.6803 0.130 Uiso 1 1 calc R
C34 C 0.3083(16) 0.2301(12) 0.6996(6) 0.110(5) Uani 1 1 d .
H34A H 0.2745 0.1651 0.6836 0.132 Uiso 1 1 calc R
H34B H 0.3995 0.2181 0.7213 0.132 Uiso 1 1 calc R
C35 C 0.1088(13) 0.3382(11) 0.7076(5) 0.085(4) Uani 1 1 d .
H35 H 0.0453 0.3542 0.7244 0.102 Uiso 1 1 calc R
C36 C 0.200(10) -0.001(11) 0.585(4) 0.37(6) Uani 1 1 d .
H36 H 0.1877 -0.0724 0.5892 0.440 Uiso 1 1 calc R
C37 C 0.405(6) -0.035(4) 0.5572(19) 0.37(3) Uani 1 1 d .
H37A H 0.3903 -0.1051 0.5658 0.550 Uiso 1 1 calc R
H37B H 0.4961 -0.0126 0.5747 0.550 Uiso 1 1 calc R
H37C H 0.3952 -0.0309 0.5234 0.550 Uiso 1 1 calc R
C38 C 0.349(5) 0.143(5) 0.5752(18) 0.34(3) Uani 1 1 d .
H38A H 0.2881 0.1858 0.5513 0.517 Uiso 1 1 calc R
H38B H 0.4411 0.1474 0.5716 0.517 Uiso 1 1 calc R
H38C H 0.3497 0.1674 0.6065 0.517 Uiso 1 1 calc R

loop_
_atom_site_aniso_label
_atom_site_aniso_U_11
_atom_site_aniso_U_22
_atom_site_aniso_U_33
_atom_site_aniso_U_23
_atom_site_aniso_U_13
_atom_site_aniso_U_12
V1 0.0552(9) 0.0498(9) 0.0353(8) 0.0019(7) 0.0100(6) 0.0001(7)
Na1 0.072(2) 0.050(2) 0.043(2) -0.0005(16) 0.0164(16) 0.0065(17)
N1 0.132(13) 0.159(15) 0.157(16) -0.029(13) 0.049(12) 0.015(11)
N2 0.075(7) 0.086(7) 0.114(9) -0.009(7) 0.008(6) 0.010(6)
N3 0.114(9) 0.083(7) 0.082(7) 0.002(6) 0.029(7) -0.028(7)
N4 0.40(12) 0.26(8) 0.37(7) -0.05(6) 0.05(7) 0.04(7)
O1 0.053(3) 0.049(3) 0.035(3) 0.002(3) 0.015(3) 0.005(3)
O2 0.060(4) 0.061(4) 0.031(3) 0.004(3) 0.009(3) 0.004(3)
O3 0.068(4) 0.064(4) 0.048(4) 0.001(3) 0.012(3) 0.013(3)
O4 0.078(4) 0.064(4) 0.037(3) -0.011(3) 0.017(3) -0.005(3)
O5 0.057(4) 0.050(3) 0.042(3) 0.008(3) 0.013(3) 0.006(3)
O6 0.053(4) 0.053(4) 0.046(3) 0.006(3) 0.013(3) 0.005(3)
O7 0.065(4) 0.070(4) 0.071(5) 0.023(4) 0.024(3) 0.019(4)
O8 0.094(5) 0.054(4) 0.070(5) 0.021(4) 0.030(4) -0.001(4)
O9 0.073(4) 0.057(4) 0.047(4) -0.006(3) 0.009(3) -0.012(3)
O10 0.117(9) 0.162(11) 0.162(11) -0.028(9) 0.025(8) 0.020(8)
O11 0.37(5) 0.28(4) 0.37(4) -0.03(4) 0.04(3) 0.03(3)
C1 0.049(5) 0.036(4) 0.035(4) 0.000(4) 0.014(4) -0.001(4)
C2 0.050(5) 0.045(5) 0.040(5) -0.001(4) 0.014(4) 0.002(4)
C3 0.053(5) 0.055(5) 0.042(5) 0.002(4) 0.018(4) 0.006(4)
C4 0.060(6) 0.056(5) 0.041(5) -0.005(4) 0.022(4) -0.006(5)
C5 0.056(5) 0.047(5) 0.035(5) -0.004(4) 0.013(4) -0.006(4)
C6 0.053(5) 0.039(5) 0.035(5) 0.003(4) 0.018(4) -0.002(4)
C7 0.054(5) 0.044(5) 0.040(5) 0.005(4) 0.011(4) 0.003(4)
C8 0.060(6) 0.048(5) 0.044(5) 0.006(4) 0.008(4) 0.000(5)
C9 0.063(6) 0.051(5) 0.038(5) 0.005(4) 0.006(4) -0.009(5)
C10 0.061(6) 0.048(5) 0.037(5) 0.002(4) 0.012(4) -0.010(4)
C11 0.071(7) 0.062(6) 0.055(6) 0.009(5) 0.007(5) 0.007(5)
C12 0.076(7) 0.076(8) 0.065(7) 0.017(6) -0.004(6) 0.008(6)
C13 0.082(8) 0.074(7) 0.049(6) 0.014(6) -0.007(6) 0.001(6)
C14 0.072(7) 0.063(6) 0.049(6) 0.001(5) 0.002(5) -0.005(5)
C15 0.055(5) 0.040(5) 0.032(4) 0.004(4) 0.008(4) 0.002(4)
C16 0.056(5) 0.044(5) 0.035(5) 0.002(4) 0.014(4) 0.000(4)
C17 0.059(6) 0.045(5) 0.049(5) 0.012(4) 0.013(4) 0.003(4)
C18 0.068(6) 0.045(5) 0.048(6) 0.016(4) 0.010(5) 0.004(5)
C19 0.061(6) 0.040(5) 0.049(5) 0.003(4) 0.015(4) -0.005(4)
C20 0.054(5) 0.040(5) 0.040(5) 0.001(4) 0.015(4) -0.002(4)
C21 0.059(6) 0.046(5) 0.050(6) 0.002(5) 0.014(5) 0.000(4)
C22 0.058(6) 0.051(5) 0.054(6) -0.003(5) 0.017(5) -0.009(5)
C23 0.060(6) 0.050(5) 0.051(6) -0.006(5) 0.019(5) -0.014(5)
C24 0.067(6) 0.046(5) 0.049(6) 0.003(5) 0.016(5) -0.006(5)
C25 0.055(6) 0.057(6) 0.062(6) -0.005(5) 0.015(5) -0.004(5)
C26 0.059(6) 0.071(7) 0.067(7) -0.009(6) 0.016(5) -0.010(5)
C27 0.063(7) 0.077(7) 0.064(7) -0.003(6) 0.021(5) -0.012(6)
C28 0.068(7) 0.055(6) 0.064(7) 0.004(5) 0.024(5) -0.011(5)
C29 0.108(14) 0.151(17) 0.161(19) -0.026(15) 0.033(14) 0.016(13)
C30 0.20(2) 0.18(2) 0.17(2) -0.028(18) 0.074(18) -0.022(17)
C31 0.166(18) 0.155(17) 0.21(2) -0.052(16) 0.092(17) 0.004(15)
C32 0.098(10) 0.112(11) 0.094(10) 0.016(9) 0.030(8) 0.004(9)
C33 0.102(11) 0.114(11) 0.116(12) -0.006(10) 0.044(9) 0.007(9)
C34 0.105(11) 0.095(10) 0.115(12) 0.008(9) 0.007(9) 0.020(9)
C35 0.079(8) 0.089(9) 0.094(10) -0.029(8) 0.034(7) -0.013(7)
C36 0.41(16) 0.27(12) 0.38(10) -0.04(8) 0.05(9) 0.04(10)
C37 0.41(7) 0.28(6) 0.36(6) -0.05(5) 0.03(5) 0.07(5)
C38 0.38(7) 0.28(5) 0.35(6) -0.02(5) 0.05(5) 0.01(5)

loop_
_atom_type_symbol
_atom_type_description
_atom_type_scat_dispersion_real
_atom_type_scat_dispersion_imag
_atom_type_scat_source
C C 0.0033 0.0016 'International Tables Vol C Tables 4.2.6.8 and 6.1.1.4'
H H 0.0000 0.0000 'International Tables Vol C Tables 4.2.6.8 and 6.1.1.4'
N N 0.0061 0.0033 'International Tables Vol C Tables 4.2.6.8 and 6.1.1.4'
O O 0.0106 0.0060 'International Tables Vol C Tables 4.2.6.8 and 6.1.1.4'
Na Na 0.0362 0.0249 'International Tables Vol C Tables 4.2.6.8 and 6.1.1.4'
V V 0.3005 0.5294 'International Tables Vol C Tables 4.2.6.8 and 6.1.1.4'

loop_
_geom_angle_atom_site_label_1
_geom_angle_atom_site_label_2
_geom_angle_atom_site_label_3
_geom_angle
_geom_angle_site_symmetry_1
_geom_angle_site_symmetry_3
O9 V1 O2 110.0(3) . .
O9 V1 O5 107.6(3) . .
O2 V1 O5 142.3(3) . .
O9 V1 O6 109.5(3) . .
O2 V1 O6 88.1(3) . .
O5 V1 O6 81.1(2) . .
O9 V1 O1 111.5(3) . .
O2 V1 O1 81.0(2) . .
O5 V1 O1 83.9(2) . .
O6 V1 O1 138.9(3) . .
O9 V1 Na1 113.1(3) . .
O2 V1 Na1 117.05(18) . .
O5 V1 Na1 42.58(17) . .
O6 V1 Na1 116.5(2) . .
O1 V1 Na1 41.52(18) . .
O8 Na1 O4 175.2(3) 2_656 3_666
O8 Na1 O1 96.0(3) 2_656 .
O4 Na1 O1 85.3(2) 3_666 .
O8 Na1 O5 91.5(3) 2_656 .
O4 Na1 O5 93.2(2) 3_666 .
O1 Na1 O5 64.6(2) . .
O8 Na1 O3 91.1(3) 2_656 .
O4 Na1 O3 85.1(2) 3_666 .
O1 Na1 O3 67.2(2) . .
O5 Na1 O3 131.7(3) . .
O8 Na1 O10 94.6(4) 2_656 .
O4 Na1 O10 82.1(4) 3_666 .
O1 Na1 O10 149.4(4) . .
O5 Na1 O10 143.7(4) . .
O3 Na1 O10 84.0(4) . .
O8 Na1 O7 86.2(3) 2_656 .
O4 Na1 O7 96.5(3) 3_666 .
O1 Na1 O7 131.2(2) . .
O5 Na1 O7 66.5(2) . .
O3 Na1 O7 161.7(3) . .
O10 Na1 O7 78.2(4) . .
O8 Na1 V1 91.9(2) 2_656 .
O4 Na1 V1 91.66(19) 3_666 .
O1 Na1 V1 32.35(13) . .
O5 Na1 V1 32.46(15) . .
O3 Na1 V1 99.28(19) . .
O10 Na1 V1 172.7(4) . .
O7 Na1 V1 98.95(18) . .
C29 N1 C31 114(2) . .
C29 N1 C30 120(2) . .
C31 N1 C30 126(2) . .
C35 N2 C32 123.8(11) . .
C35 N2 H2 106.4 . .
C32 N2 H2 105.3 . .
C35 N3 C34 123.0(11) . .
C35 N3 H3 106.2 . .
C34 N3 H3 105.8 . .
C36 N4 C38 123(10) . .
C36 N4 C37 123(10) . .
C38 N4 C37 111(7) . .
C1 O1 V1 114.2(5) . .
C1 O1 Na1 129.8(5) . .
V1 O1 Na1 106.1(2) . .
C2 O2 V1 114.9(5) . .
C7 O3 Na1 133.0(6) . .
C10 O4 Na1 137.9(6) . 3_666
C15 O5 V1 115.5(5) . .
C15 O5 Na1 130.1(5) . .
V1 O5 Na1 105.0(2) . .
C16 O6 V1 114.3(5) . .
C21 O7 Na1 138.7(6) . .
C24 O8 Na1 156.7(7) . 2_646
C29 O10 Na1 148.1(13) . .
O1 C1 C6 124.4(7) . .
O1 C1 C2 115.5(7) . .
C6 C1 C2 120.1(7) . .
O2 C2 C3 124.8(8) . .
O2 C2 C1 114.3(7) . .
C3 C2 C1 120.9(8) . .
C2 C3 C4 118.9(8) . .
C2 C3 H3A 120.6 . .
C4 C3 H3A 120.6 . .
C5 C4 C3 121.8(8) . .
C5 C4 H4 119.1 . .
C3 C4 H4 119.1 . .
C4 C5 C6 120.6(8) . .
C4 C5 C10 118.2(8) . .
C6 C5 C10 121.2(8) . .
C1 C6 C5 117.7(8) . .
C1 C6 C7 121.9(7) . .
C5 C6 C7 120.3(7) . .
O3 C7 C6 123.1(8) . .
O3 C7 C8 119.4(8) . .
C6 C7 C8 117.5(8) . .
C9 C8 C11 120.0(9) . .
C9 C8 C7 120.9(8) . .
C11 C8 C7 119.1(9) . .
C8 C9 C14 119.2(9) . .
C8 C9 C10 122.2(8) . .
C14 C9 C10 118.6(9) . .
O4 C10 C9 121.4(8) . .
O4 C10 C5 121.9(9) . .
C9 C10 C5 116.7(8) . .
C8 C11 C12 120.9(11) . .
C8 C11 H11 119.6 . .
C12 C11 H11 119.6 . .
C13 C12 C11 118.0(11) . .
C13 C12 H12 121.0 . .
C11 C12 H12 121.0 . .
C14 C13 C12 122.0(10) . .
C14 C13 H13 119.0 . .
C12 C13 H13 119.0 . .
C13 C14 C9 119.8(10) . .
C13 C14 H14 120.1 . .
C9 C14 H14 120.1 . .
O5 C15 C20 126.4(8) . .
O5 C15 C16 112.9(8) . .
C20 C15 C16 120.7(7) . .
O6 C16 C17 124.7(8) . .
O6 C16 C15 115.9(7) . .
C17 C16 C15 119.3(8) . .
C18 C17 C16 118.4(8) . .
C18 C17 H17 120.8 . .
C16 C17 H17 120.8 . .
C17 C18 C19 123.9(8) . .
C17 C18 H18 118.1 . .
C19 C18 H18 118.1 . .
C18 C19 C20 118.9(9) . .
C18 C19 C24 119.6(8) . .
C20 C19 C24 121.5(8) . .
C15 C20 C19 118.7(8) . .
C15 C20 C21 121.6(8) . .
C19 C20 C21 119.7(8) . .
O7 C21 C20 122.0(9) . .
O7 C21 C22 119.7(8) . .
C20 C21 C22 118.3(8) . .
C23 C22 C25 118.0(9) . .
C23 C22 C21 121.9(9) . .
C25 C22 C21 120.1(9) . .
C28 C23 C22 119.7(9) . .
C28 C23 C24 120.7(9) . .
C22 C23 C24 119.5(9) . .
O8 C24 C19 122.8(9) . .
O8 C24 C23 118.8(9) . .
C19 C24 C23 118.4(8) . .
C26 C25 C22 120.5(10) . .
C26 C25 H25 119.8 . .
C22 C25 H25 119.8 . .
C25 C26 C27 122.0(11) . .
C25 C26 H26 119.0 . .
C27 C26 H26 119.0 . .
C26 C27 C28 119.3(10) . .
C26 C27 H27 120.4 . .
C28 C27 H27 120.4 . .
C27 C28 C23 120.5(10) . .
C27 C28 H28 119.7 . .
C23 C28 H28 119.7 . .
O10 C29 N1 129(2) . .
O10 C29 H29 115.3 . .
N1 C29 H29 115.3 . .
N1 C30 H30A 109.5 . .
N1 C30 H30B 109.5 . .
H30A C30 H30B 109.5 . .
N1 C30 H30C 109.5 . .
H30A C30 H30C 109.5 . .
H30B C30 H30C 109.5 . .
N1 C31 H31A 109.5 . .
N1 C31 H31B 109.5 . .
H31A C31 H31B 109.5 . .
N1 C31 H31C 109.5 . .
H31A C31 H31C 109.5 . .
H31B C31 H31C 109.5 . .
N2 C32 C33 108.3(12) . .
N2 C32 H32A 110.0 . .
C33 C32 H32A 110.0 . .
N2 C32 H32B 110.0 . .
C33 C32 H32B 110.0 . .
H32A C32 H32B 108.4 . .
C34 C33 C32 117.2(13) . .
C34 C33 H33A 108.0 . .
C32 C33 H33A 108.0 . .
C34 C33 H33B 108.0 . .
C32 C33 H33B 108.0 . .
H33A C33 H33B 107.2 . .
N3 C34 C33 108.9(12) . .
N3 C34 H34A 109.9 . .
C33 C34 H34A 109.9 . .
N3 C34 H34B 109.9 . .
C33 C34 H34B 109.9 . .
H34A C34 H34B 108.3 . .
N2 C35 N3 118.9(11) . .
N2 C35 H35 120.6 . .
N3 C35 H35 120.6 . .
O11 C36 N4 117(10) . .
O11 C36 H36 121.5 . .
N4 C36 H36 121.5 . .
N4 C37 H37A 109.5 . .
N4 C37 H37B 109.5 . .
H37A C37 H37B 109.5 . .
N4 C37 H37C 109.5 . .
H37A C37 H37C 109.5 . .
H37B C37 H37C 109.5 . .
N4 C38 H38A 109.5 . .
N4 C38 H38B 109.5 . .
H38A C38 H38B 109.5 . .
N4 C38 H38C 109.5 . .
H38A C38 H38C 109.5 . .
H38B C38 H38C 109.5 . .

loop_
_geom_bond_atom_site_label_1
_geom_bond_atom_site_label_2
_geom_bond_distance
_geom_bond_site_symmetry_2
V1 O9 1.600(6) .
V1 O2 1.939(6) .
V1 O5 1.946(6) .
V1 O6 1.950(6) .
V1 O1 1.951(5) .
V1 Na1 3.503(4) .
Na1 O8 2.309(7) 2_656
Na1 O4 2.370(7) 3_666
Na1 O1 2.417(7) .
Na1 O5 2.454(6) .
Na1 O3 2.468(7) .
Na1 O10 2.472(14) .
Na1 O7 2.494(8) .
N1 C29 1.33(2) .
N1 C31 1.39(2) .
N1 C30 1.41(2) .
N2 C35 1.376(17) .
N2 C32 1.433(17) .
N2 H2 0.9000 .
N3 C35 1.411(17) .
N3 C34 1.438(17) .
N3 H3 0.9000 .
N4 C36 1.32(11) .
N4 C38 1.48(9) .
N4 C37 1.48(10) .
O1 C1 1.319(9) .
O2 C2 1.330(9) .
O3 C7 1.233(10) .
O4 C10 1.210(10) .
O4 Na1 2.370(7) 3_666
O5 C15 1.330(9) .
O6 C16 1.312(10) .
O7 C21 1.233(10) .
O8 C24 1.217(10) .
O8 Na1 2.309(7) 2_646
O10 C29 1.20(2) .
O11 C36 1.25(10) .
C1 C6 1.400(11) .
C1 C2 1.411(11) .
C2 C3 1.373(12) .
C3 C4 1.384(12) .
C3 H3A 0.9300 .
C4 C5 1.366(12) .
C4 H4 0.9300 .
C5 C6 1.420(12) .
C5 C10 1.473(11) .
C6 C7 1.446(12) .
C7 C8 1.497(12) .
C8 C9 1.364(13) .
C8 C11 1.376(13) .
C9 C14 1.402(12) .
C9 C10 1.464(13) .
C11 C12 1.392(13) .
C11 H11 0.9300 .
C12 C13 1.366(16) .
C12 H12 0.9300 .
C13 C14 1.351(14) .
C13 H13 0.9300 .
C14 H14 0.9300 .
C15 C20 1.374(12) .
C15 C16 1.439(12) .
C16 C17 1.390(11) .
C17 C18 1.362(13) .
C17 H17 0.9300 .
C18 C19 1.375(12) .
C18 H18 0.9300 .
C19 C20 1.419(12) .
C19 C24 1.448(13) .
C20 C21 1.460(12) .
C21 C22 1.462(13) .
C22 C23 1.395(13) .
C22 C25 1.400(13) .
C23 C28 1.384(13) .
C23 C24 1.482(13) .
C25 C26 1.348(13) .
C25 H25 0.9300 .
C26 C27 1.349(14) .
C26 H26 0.9300 .
C27 C28 1.378(14) .
C27 H27 0.9300 .
C28 H28 0.9300 .
C29 H29 0.9300 .
C30 H30A 0.9600 .
C30 H30B 0.9600 .
C30 H30C 0.9600 .
C31 H31A 0.9600 .
C31 H31B 0.9600 .
C31 H31C 0.9600 .
C32 C33 1.503(19) .
C32 H32A 0.9700 .
C32 H32B 0.9700 .
C33 C34 1.489(19) .
C33 H33A 0.9700 .
C33 H33B 0.9700 .
C34 H34A 0.9700 .
C34 H34B 0.9700 .
C35 H35 0.9300 .
C36 H36 0.9300 .
C37 H37A 0.9600 .
C37 H37B 0.9600 .
C37 H37C 0.9600 .
C38 H38A 0.9600 .
C38 H38B 0.9600 .
C38 H38C 0.9600 .

loop_
_geom_torsion_atom_site_label_1
_geom_torsion_atom_site_label_2
_geom_torsion_atom_site_label_3
_geom_torsion_atom_site_label_4
_geom_torsion
_geom_torsion_site_symmetry_1
_geom_torsion_site_symmetry_4
O9 V1 Na1 O8 -1.4(3) . 2_656
O2 V1 Na1 O8 -130.9(3) . 2_656
O5 V1 Na1 O8 89.9(3) . 2_656
O6 V1 Na1 O8 126.9(3) . 2_656
O1 V1 Na1 O8 -98.2(3) . 2_656
O9 V1 Na1 O4 175.3(3) . 3_666
O2 V1 Na1 O4 45.8(3) . 3_666
O5 V1 Na1 O4 -93.4(3) . 3_666
O6 V1 Na1 O4 -56.4(3) . 3_666
O1 V1 Na1 O4 78.5(3) . 3_666
O9 V1 Na1 O1 96.8(4) . .
O2 V1 Na1 O1 -32.7(3) . .
O5 V1 Na1 O1 -171.9(4) . .
O6 V1 Na1 O1 -134.9(3) . .
O9 V1 Na1 O5 -91.2(4) . .
O2 V1 Na1 O5 139.2(3) . .
O6 V1 Na1 O5 37.0(3) . .
O1 V1 Na1 O5 171.9(4) . .
O9 V1 Na1 O3 90.0(3) . .
O2 V1 Na1 O3 -39.5(3) . .
O5 V1 Na1 O3 -178.7(3) . .
O6 V1 Na1 O3 -141.7(3) . .
O1 V1 Na1 O3 -6.8(3) . .
O9 V1 Na1 O10 -154(3) . .
O2 V1 Na1 O10 77(3) . .
O5 V1 Na1 O10 -63(3) . .
O6 V1 Na1 O10 -26(3) . .
O1 V1 Na1 O10 109(3) . .
O9 V1 Na1 O7 -87.8(3) . .
O2 V1 Na1 O7 142.7(3) . .
O5 V1 Na1 O7 3.4(3) . .
O6 V1 Na1 O7 40.4(3) . .
O1 V1 Na1 O7 175.4(3) . .
O9 V1 O1 C1 109.5(6) . .
O2 V1 O1 C1 1.5(5) . .
O5 V1 O1 C1 -143.9(6) . .
O6 V1 O1 C1 -75.0(7) . .
Na1 V1 O1 C1 -149.4(6) . .
O9 V1 O1 Na1 -101.1(3) . .
O2 V1 O1 Na1 150.9(3) . .
O5 V1 O1 Na1 5.5(3) . .
O6 V1 O1 Na1 74.4(4) . .
O8 Na1 O1 C1 -133.1(6) 2_656 .
O4 Na1 O1 C1 42.2(6) 3_666 .
O5 Na1 O1 C1 138.1(7) . .
O3 Na1 O1 C1 -44.4(6) . .
O10 Na1 O1 C1 -23.5(11) . .
O7 Na1 O1 C1 136.7(6) . .
V1 Na1 O1 C1 142.8(7) . .
O8 Na1 O1 V1 84.1(3) 2_656 .
O4 Na1 O1 V1 -100.6(3) 3_666 .
O5 Na1 O1 V1 -4.8(2) . .
O3 Na1 O1 V1 172.7(3) . .
O10 Na1 O1 V1 -166.4(7) . .
O7 Na1 O1 V1 -6.1(4) . .
O9 V1 O2 C2 -111.8(6) . .
O5 V1 O2 C2 65.5(7) . .
O6 V1 O2 C2 138.1(6) . .
O1 V1 O2 C2 -2.1(6) . .
Na1 V1 O2 C2 19.2(6) . .
O8 Na1 O3 C7 139.6(8) 2_656 .
O4 Na1 O3 C7 -43.4(8) 3_666 .
O1 Na1 O3 C7 43.6(8) . .
O5 Na1 O3 C7 46.6(9) . .
O10 Na1 O3 C7 -125.9(9) . .
O7 Na1 O3 C7 -139.2(10) . .
V1 Na1 O3 C7 47.5(8) . .
O9 V1 O5 C15 -104.6(6) . .
O2 V1 O5 C15 78.1(6) . .
O6 V1 O5 C15 3.1(5) . .
O1 V1 O5 C15 144.7(6) . .
Na1 V1 O5 C15 150.1(7) . .
O9 V1 O5 Na1 105.3(3) . .
O2 V1 O5 Na1 -72.0(4) . .
O6 V1 O5 Na1 -147.0(3) . .
O1 V1 O5 Na1 -5.4(3) . .
O8 Na1 O5 C15 124.9(7) 2_656 .
O4 Na1 O5 C15 -55.9(7) 3_666 .
O1 Na1 O5 C15 -139.2(7) . .
O3 Na1 O5 C15 -142.2(6) . .
O10 Na1 O5 C15 25.1(10) . .
O7 Na1 O5 C15 39.7(7) . .
V1 Na1 O5 C15 -143.9(8) . .
O8 Na1 O5 V1 -91.1(3) 2_656 .
O4 Na1 O5 V1 88.0(3) 3_666 .
O1 Na1 O5 V1 4.8(2) . .
O3 Na1 O5 V1 1.7(4) . .
O10 Na1 O5 V1 169.0(6) . .
O7 Na1 O5 V1 -176.3(3) . .
O9 V1 O6 C16 100.8(6) . .
O2 V1 O6 C16 -148.6(6) . .
O5 V1 O6 C16 -4.8(5) . .
O1 V1 O6 C16 -74.7(7) . .
Na1 V1 O6 C16 -29.2(6) . .
O8 Na1 O7 C21 -125.6(10) 2_656 .
O4 Na1 O7 C21 58.4(10) 3_666 .
O1 Na1 O7 C21 -31.0(11) . .
O5 Na1 O7 C21 -32.3(9) . .
O3 Na1 O7 C21 152.4(9) . .
O10 Na1 O7 C21 138.9(10) . .
V1 Na1 O7 C21 -34.3(10) . .
O8 Na1 O10 C29 -11(3) 2_656 .
O4 Na1 O10 C29 173(3) 3_666 .
O1 Na1 O10 C29 -121(3) . .
O5 Na1 O10 C29 88(3) . .
O3 Na1 O10 C29 -101(3) . .
O7 Na1 O10 C29 74(3) . .
V1 Na1 O10 C29 142(3) . .
V1 O1 C1 C6 177.7(6) . .
Na1 O1 C1 C6 37.2(11) . .
V1 O1 C1 C2 -0.7(9) . .
Na1 O1 C1 C2 -141.1(6) . .
V1 O2 C2 C3 -178.7(7) . .
V1 O2 C2 C1 2.3(9) . .
O1 C1 C2 O2 -1.0(11) . .
C6 C1 C2 O2 -179.5(7) . .
O1 C1 C2 C3 179.9(8) . .
C6 C1 C2 C3 1.5(13) . .
O2 C2 C3 C4 177.4(8) . .
C1 C2 C3 C4 -3.6(13) . .
C2 C3 C4 C5 3.1(13) . .
C3 C4 C5 C6 -0.4(13) . .
C3 C4 C5 C10 -178.0(8) . .
O1 C1 C6 C5 -177.1(8) . .
C2 C1 C6 C5 1.2(12) . .
O1 C1 C6 C7 0.8(13) . .
C2 C1 C6 C7 179.1(8) . .
C4 C5 C6 C1 -1.8(12) . .
C10 C5 C6 C1 175.8(8) . .
C4 C5 C6 C7 -179.7(8) . .
C10 C5 C6 C7 -2.1(12) . .
Na1 O3 C7 C6 -31.5(13) . .
Na1 O3 C7 C8 150.1(6) . .
C1 C6 C7 O3 -4.0(13) . .
C5 C6 C7 O3 173.8(8) . .
C1 C6 C7 C8 174.4(8) . .
C5 C6 C7 C8 -7.8(12) . .
O3 C7 C8 C9 -171.9(9) . .
C6 C7 C8 C9 9.6(13) . .
O3 C7 C8 C11 6.4(13) . .
C6 C7 C8 C11 -172.1(8) . .
C11 C8 C9 C14 0.9(14) . .
C7 C8 C9 C14 179.2(8) . .
C11 C8 C9 C10 -179.5(9) . .
C7 C8 C9 C10 -1.2(14) . .
Na1 O4 C10 C9 -95.2(10) 3_666 .
Na1 O4 C10 C5 87.4(11) 3_666 .
C8 C9 C10 O4 173.9(9) . .
C14 C9 C10 O4 -6.5(13) . .
C8 C9 C10 C5 -8.6(13) . .
C14 C9 C10 C5 171.0(8) . .
C4 C5 C10 O4 5.4(13) . .
C6 C5 C10 O4 -172.2(8) . .
C4 C5 C10 C9 -172.1(8) . .
C6 C5 C10 C9 10.3(12) . .
C9 C8 C11 C12 -1.5(15) . .
C7 C8 C11 C12 -179.8(9) . .
C8 C11 C12 C13 2.5(16) . .
C11 C12 C13 C14 -3.0(17) . .
C12 C13 C14 C9 2.5(16) . .
C8 C9 C14 C13 -1.4(14) . .
C10 C9 C14 C13 179.0(9) . .
V1 O5 C15 C20 179.6(7) . .
Na1 O5 C15 C20 -39.4(11) . .
V1 O5 C15 C16 -1.0(8) . .
Na1 O5 C15 C16 139.9(6) . .
V1 O6 C16 C17 -176.5(7) . .
V1 O6 C16 C15 5.7(9) . .
O5 C15 C16 O6 -3.1(10) . .
C20 C15 C16 O6 176.3(7) . .
O5 C15 C16 C17 178.9(7) . .
C20 C15 C16 C17 -1.7(12) . .
O6 C16 C17 C18 -177.4(8) . .
C15 C16 C17 C18 0.3(13) . .
C16 C17 C18 C19 -0.7(14) . .
C17 C18 C19 C20 2.3(14) . .
C17 C18 C19 C24 -178.9(9) . .
O5 C15 C20 C19 -177.4(8) . .
C16 C15 C20 C19 3.2(12) . .
O5 C15 C20 C21 3.8(13) . .
C16 C15 C20 C21 -175.5(8) . .
C18 C19 C20 C15 -3.5(12) . .
C24 C19 C20 C15 177.8(8) . .
C18 C19 C20 C21 175.2(8) . .
C24 C19 C20 C21 -3.5(12) . .
Na1 O7 C21 C20 17.9(15) . .
Na1 O7 C21 C22 -161.2(7) . .
C15 C20 C21 O7 7.9(13) . .
C19 C20 C21 O7 -170.8(9) . .
C15 C20 C21 C22 -173.1(8) . .
C19 C20 C21 C22 8.2(12) . .
O7 C21 C22 C23 173.3(9) . .
C20 C21 C22 C23 -5.8(13) . .
O7 C21 C22 C25 -6.3(14) . .
C20 C21 C22 C25 174.7(8) . .
C25 C22 C23 C28 1.2(13) . .
C21 C22 C23 C28 -178.4(8) . .
C25 C22 C23 C24 178.1(8) . .
C21 C22 C23 C24 -1.4(13) . .
Na1 O8 C24 C19 -63(2) 2_646 .
Na1 O8 C24 C23 118.4(16) 2_646 .
C18 C19 C24 O8 -0.8(14) . .
C20 C19 C24 O8 177.9(8) . .
C18 C19 C24 C23 177.6(8) . .
C20 C19 C24 C23 -3.7(13) . .
C28 C23 C24 O8 1.5(13) . .
C22 C23 C24 O8 -175.4(8) . .
C28 C23 C24 C19 -176.9(8) . .
C22 C23 C24 C19 6.2(12) . .
C23 C22 C25 C26 -2.2(14) . .
C21 C22 C25 C26 177.3(9) . .
C22 C25 C26 C27 2.2(15) . .
C25 C26 C27 C28 -1.1(15) . .
C26 C27 C28 C23 0.1(15) . .
C22 C23 C28 C27 -0.1(14) . .
C24 C23 C28 C27 -177.1(9) . .
Na1 O10 C29 N1 106(3) . .
C31 N1 C29 O10 -174(2) . .
C30 N1 C29 O10 12(3) . .
C35 N2 C32 C33 -28.5(18) . .
N2 C32 C33 C34 49.4(18) . .
C35 N3 C34 C33 25.4(18) . .
C32 C33 C34 N3 -48.1(18) . .
C32 N2 C35 N3 8.6(18) . .
C34 N3 C35 N2 -6.7(17) . .
C38 N4 C36 O11 18(19) . .
C37 N4 C36 O11 178(6) . .
